data_7200159
loop_
_publ_author_name
'Liu, Guang-Xiang'
'Huang, Rong-Yi'
'Huang, Liang-Fang'
'Kong, Xue-Jun'
'Ren, Xiao-Ming'

_publ_section_title
;
 Zn(ii) and Cu(ii) coordination polymers assembled from V-shaped
 tetracarboxylate ligands and N-donor ancillary ligands: syntheses,
 structures and properties
;
_journal_issue 4
_journal_name_full CrystEngComm
_journal_page_first 643
_journal_paper_doi 10.1039/b806297h
_journal_volume 11
_journal_year 2009
_chemical_formula_moiety C36H18N4O10SZn2,O2,0.564(O2),4(O),0.872(O)
_chemical_formula_sum 'C36 H38 N4 O18 S Zn2'
_chemical_formula_weight 977.50
_chemical_name_systematic
;
?
;
_space_group_IT_number 15
_symmetry_cell_setting monoclinic
_symmetry_space_group_name_Hall '-C 2yc'
_symmetry_space_group_name_H-M 'C 1 2/c 1'
_atom_sites_solution_hydrogens geom
_atom_sites_solution_primary direct
_atom_sites_solution_secondary difmap
_audit_creation_method SHELXL-97
_cell_angle_alpha 90.00
_cell_angle_beta 94.3430(10)
_cell_angle_gamma 90.00
_cell_formula_units_Z 4
_cell_length_a 19.6190(12)
_cell_length_b 15.5116(10)
_cell_length_c 13.2862(8)
_cell_measurement_reflns_used 2207
_cell_measurement_temperature 296(2)
_cell_measurement_theta_max 23.32
_cell_measurement_theta_min 2.22
_cell_volume 4031.7(4)
_computing_cell_refinement 'SAINT-PLUS, Ver. 6.0, 1997'
_computing_data_collection 'SMART, 1998'
_computing_data_reduction 'SAINT-PLUS, Ver. 6.0, 1997'
_computing_molecular_graphics 'XP, Ver. 6.10, Bruker AXS Inc., 2000'
_computing_publication_material 'SHELXTL-Bruker AXS Inc., 1998'
_computing_structure_refinement 'SHELXL-97 (Sheldrick, 1997)'
_computing_structure_solution 'SHELXS-97 (Sheldrick, 1990)'
_diffrn_ambient_temperature 296(2)
_diffrn_measured_fraction_theta_full 0.994
_diffrn_measured_fraction_theta_max 0.994
_diffrn_measurement_device_type 'Bruker Smart Aepex CCD area detector'
_diffrn_measurement_method 'phi and omega scans'
_diffrn_radiation_monochromator graphite
_diffrn_radiation_source 'sealed tube'
_diffrn_radiation_type MoK\a
_diffrn_radiation_wavelength 0.71073
_diffrn_reflns_av_R_equivalents 0.0438
_diffrn_reflns_av_sigmaI/netI 0.0552
_diffrn_reflns_limit_h_max 23
_diffrn_reflns_limit_h_min -21
_diffrn_reflns_limit_k_max 16
_diffrn_reflns_limit_k_min -18
_diffrn_reflns_limit_l_max 15
_diffrn_reflns_limit_l_min -15
_diffrn_reflns_number 9925
_diffrn_reflns_theta_full 25.05
_diffrn_reflns_theta_max 25.05
_diffrn_reflns_theta_min 1.68
_exptl_absorpt_coefficient_mu 1.325
_exptl_absorpt_correction_T_max 0.8789
_exptl_absorpt_correction_T_min 0.8160
_exptl_absorpt_correction_type multi-scan
_exptl_absorpt_process_details 'SADABS(Bruker, 2000)'
_exptl_crystal_colour colorless
_exptl_crystal_density_diffrn 1.610
_exptl_crystal_density_method 'not measured'
_exptl_crystal_description block
_exptl_crystal_F_000 2008
_exptl_crystal_size_max 0.16
_exptl_crystal_size_mid 0.12
_exptl_crystal_size_min 0.10
_refine_diff_density_max 0.629
_refine_diff_density_min -0.511
_refine_diff_density_rms 0.113
_refine_ls_extinction_method none
_refine_ls_goodness_of_fit_ref 1.185
_refine_ls_hydrogen_treatment constr
_refine_ls_matrix_type full
_refine_ls_number_parameters 313
_refine_ls_number_reflns 3552
_refine_ls_number_restraints 30
_refine_ls_restrained_S_all 1.182
_refine_ls_R_factor_all 0.0913
_refine_ls_R_factor_gt 0.0774
_refine_ls_shift/su_max 0.001
_refine_ls_shift/su_mean 0.000
_refine_ls_structure_factor_coef Fsqd
_refine_ls_weighting_details 'calc w=1/[\s^2^(Fo^2^)+(0.0493P)^2^+65.9877P] where P=(Fo^2^+2Fc^2^)/3'
_refine_ls_weighting_scheme calc
_refine_ls_wR_factor_gt 0.2030
_refine_ls_wR_factor_ref 0.2089
_reflns_number_gt 2912
_reflns_number_total 3552
_reflns_threshold_expression >2sigma(I)
_cod_data_source_file b806297h.txt
_cod_data_source_block CCDC006
_cod_depositor_comments
;
The following automatic conversions were performed:
'_symmetry_cell_setting' value 'Monoclinic' changed to 'monoclinic'
according to '/home/saulius/struct/CIF-dictionaries/cif_core.dic'
dictionary named 'cif_core.dic' version 2.4.1 from 2010-06-29.

Automatic conversion script
Id: cif_fix_enum 1527 2010-12-29 10:47:43Z saulius 
;
_cod_original_sg_symbol_H-M 'C 2/c'
_cod_database_code 7200159

loop_
_symmetry_equiv_pos_as_xyz
'x, y, z'
'-x, y, -z+1/2'
'x+1/2, y+1/2, z'
'-x+1/2, y+1/2, -z+1/2'
'-x, -y, -z'
'x, -y, z-1/2'
'-x+1/2, -y+1/2, -z'
'x+1/2, -y+1/2, z-1/2'

loop_
_atom_site_label
_atom_site_type_symbol
_atom_site_fract_x
_atom_site_fract_y
_atom_site_fract_z
_atom_site_U_iso_or_equiv
_atom_site_adp_type
_atom_site_occupancy
_atom_site_symmetry_multiplicity
_atom_site_calc_flag
_atom_site_refinement_flags
_atom_site_disorder_assembly
_atom_site_disorder_group
Zn1 Zn 0.26816(4) 1.04166(6) 0.66058(6) 0.0328(3) Uani 1 1 d . . 1
O1 O 0.3306(4) 0.9517(5) 0.7071(5) 0.070(2) Uani 1 1 d . . 1
O2 O 0.2490(3) 0.9036(4) 0.7980(6) 0.066(2) Uani 1 1 d . . 1
O3 O 0.3252(4) 0.9823(4) 0.9764(5) 0.0582(17) Uani 1 1 d . . 1
O4 O 0.3116(3) 0.8726(4) 1.0775(4) 0.0476(15) Uani 1 1 d . . 1
O5 O 0.5465(3) 0.6255(4) 0.8191(5) 0.0501(15) Uani 1 1 d . A 1
O2W O 0.3420(9) 0.2920(11) 0.6621(14) 0.209(7) Uani 1 1 d . B 1
O1W O 0.4636(7) 0.9694(15) 0.6610(19) 0.275(12) Uani 1 1 d . C 1
O3W O 0.0245(11) 0.8080(11) 0.756(3) 0.124(12) Uani 0.564(18) 1 d P . 1
O4W O 0.4142(16) 0.123(2) 0.996(3) 0.189(11) Uani 0.50(2) 1 d PU D 1
O3W' O 0.0465(13) 0.6589(17) 0.709(2) 0.141(12) Uani 0.436(18) 1 d P . 2
O4W' O 0.4590(16) 0.056(2) 0.948(3) 0.191(11) Uani 0.50(2) 1 d PU D 2
N1 N 0.1721(3) 1.0184(4) 0.5995(5) 0.0326(14) Uani 1 1 d . . 1
N2 N 0.2583(4) 1.1190(5) 0.7854(5) 0.0434(17) Uani 1 1 d . . 1
C17 C 0.3203(9) 1.2003(13) 0.9154(14) 0.049(4) Uani 0.497(19) 1 d PU . 1
C1 C 0.3094(4) 0.9043(6) 0.7758(6) 0.045(2) Uani 1 1 d . . 1
C2 C 0.3621(4) 0.8487(5) 0.8291(6) 0.0350(17) Uani 1 1 d . . 1
C3 C 0.4023(4) 0.7942(5) 0.7743(6) 0.0401(19) Uani 1 1 d . . 1
H3 H 0.3957 0.7929 0.7043 0.048 Uiso 1 1 calc R . 1
C4 C 0.4516(4) 0.7425(5) 0.8227(6) 0.0332(17) Uani 1 1 d . . 1
C5 C 0.4627(4) 0.7432(5) 0.9246(6) 0.0387(18) Uani 1 1 d . . 1
H5 H 0.4968 0.7091 0.9565 0.046 Uiso 1 1 calc R . 1
C6 C 0.4227(4) 0.7952(5) 0.9805(6) 0.043(2) Uani 1 1 d . . 1
H6 H 0.4299 0.7951 1.0505 0.051 Uiso 1 1 calc R . 1
C7 C 0.3724(4) 0.8471(5) 0.9353(6) 0.0345(17) Uani 1 1 d . . 1
C8 C 0.3330(4) 0.9065(5) 0.9986(5) 0.0351(17) Uani 1 1 d . . 1
C9 C 0.1269(4) 0.9726(5) 0.6455(6) 0.0419(19) Uani 1 1 d . . 1
H9 H 0.1413 0.9449 0.7054 0.050 Uiso 1 1 calc R . 1
C10 C 0.0592(4) 0.9635(6) 0.6093(6) 0.044(2) Uani 1 1 d . . 1
H10 H 0.0290 0.9312 0.6448 0.053 Uiso 1 1 calc R . 1
C11 C 0.0375(3) 1.0028(5) 0.5208(5) 0.0300(16) Uani 1 1 d . . 1
C12 C 0.0841(4) 1.0500(6) 0.4721(6) 0.049(2) Uani 1 1 d . . 1
H12 H 0.0712 1.0766 0.4109 0.059 Uiso 1 1 calc R . 1
C13 C 0.1497(4) 1.0578(6) 0.5138(7) 0.052(2) Uani 1 1 d . . 1
H13 H 0.1801 1.0920 0.4811 0.062 Uiso 1 1 calc R . 1
C14 C 0.2086(4) 1.1156(6) 0.8427(7) 0.060(2) Uani 1 1 d GU . 1
H14 H 0.1731 1.0776 0.8245 0.072 Uiso 1 1 calc R . 1
C15 C 0.2033(4) 1.1629(5) 0.9274(5) 0.056(2) Uani 1 1 d GU . 1
H15 H 0.1664 1.1548 0.9662 0.067 Uiso 1 1 calc R . 1
C16 C 0.2519(5) 1.2219(6) 0.9555(6) 0.057(2) Uani 1 1 d GU . 1
C18 C 0.3198(9) 1.1468(13) 0.8308(14) 0.044(5) Uani 0.497(19) 1 d PU . 1
C17' C 0.2851(9) 1.2556(12) 0.8704(13) 0.046(5) Uani 0.503(19) 1 d P . 2
C18' C 0.2885(11) 1.1982(15) 0.7884(15) 0.058(6) Uani 0.503(19) 1 d P . 2
S1 S 0.5000 0.67290(17) 0.7500 0.0371(7) Uani 1 2 d S . 1

loop_
_atom_site_aniso_label
_atom_site_aniso_U_11
_atom_site_aniso_U_22
_atom_site_aniso_U_33
_atom_site_aniso_U_23
_atom_site_aniso_U_13
_atom_site_aniso_U_12
Zn1 0.0307(5) 0.0402(5) 0.0278(5) 0.0004(4) 0.0035(3) 0.0006(4)
O1 0.076(5) 0.091(5) 0.044(4) 0.027(4) 0.023(3) 0.045(4)
O2 0.044(4) 0.053(4) 0.097(6) 0.003(4) -0.016(4) 0.007(3)
O3 0.085(5) 0.034(3) 0.059(4) -0.001(3) 0.022(4) 0.015(3)
O4 0.055(4) 0.052(4) 0.037(3) 0.001(3) 0.016(3) 0.005(3)
O5 0.044(3) 0.040(3) 0.069(4) 0.016(3) 0.023(3) 0.012(3)
O2W 0.207(16) 0.207(17) 0.224(17) 0.046(14) 0.094(13) 0.034(13)
O1W 0.093(10) 0.34(3) 0.39(3) 0.14(2) 0.048(13) 0.026(13)
O3W 0.17(3) 0.090(12) 0.111(15) 0.036(13) 0.01(2) 0.002(12)
O4W 0.15(2) 0.21(3) 0.20(2) -0.037(19) 0.021(17) -0.11(2)
O3W' 0.12(2) 0.12(2) 0.18(3) -0.027(19) -0.008(18) 0.042(16)
O4W' 0.15(2) 0.22(3) 0.20(3) -0.035(19) 0.026(16) -0.11(2)
N1 0.033(3) 0.030(3) 0.034(3) -0.001(3) 0.001(3) 0.000(3)
N2 0.051(4) 0.049(4) 0.032(4) -0.006(3) 0.011(3) -0.009(3)
C17 0.044(7) 0.063(8) 0.042(7) -0.019(6) 0.018(6) -0.013(6)
C1 0.048(5) 0.047(5) 0.038(5) -0.011(4) -0.005(4) 0.017(4)
C2 0.039(4) 0.030(4) 0.035(4) 0.000(3) 0.005(3) 0.005(3)
C3 0.050(5) 0.037(4) 0.035(4) -0.001(3) 0.009(4) 0.005(4)
C4 0.032(4) 0.030(4) 0.039(4) 0.006(3) 0.013(3) 0.002(3)
C5 0.034(4) 0.032(4) 0.050(5) 0.007(4) 0.004(3) 0.006(3)
C6 0.052(5) 0.047(5) 0.029(4) 0.004(4) 0.009(4) 0.009(4)
C7 0.035(4) 0.038(4) 0.031(4) -0.001(3) 0.005(3) -0.004(3)
C8 0.039(4) 0.041(5) 0.026(4) -0.001(3) 0.005(3) -0.001(3)
C9 0.040(4) 0.047(5) 0.038(5) 0.010(4) -0.002(3) 0.002(4)
C10 0.033(4) 0.057(5) 0.043(5) 0.009(4) 0.003(3) -0.009(4)
C11 0.030(4) 0.032(4) 0.028(4) -0.006(3) 0.000(3) 0.000(3)
C12 0.035(4) 0.073(6) 0.038(5) 0.024(4) -0.004(3) -0.008(4)
C13 0.041(5) 0.066(6) 0.048(5) 0.018(4) 0.000(4) -0.014(4)
C14 0.047(5) 0.075(6) 0.061(5) -0.037(5) 0.023(4) -0.021(4)
C15 0.050(4) 0.072(5) 0.049(4) -0.022(4) 0.022(4) -0.016(4)
C16 0.064(5) 0.067(5) 0.044(4) -0.021(4) 0.019(4) -0.021(4)
C18 0.040(8) 0.054(9) 0.039(8) -0.019(7) 0.006(7) -0.009(7)
C17' 0.054(11) 0.040(10) 0.046(10) -0.011(8) 0.011(8) -0.013(8)
C18' 0.065(13) 0.063(14) 0.048(12) -0.008(10) 0.014(10) -0.018(11)
S1 0.0351(14) 0.0281(14) 0.0501(17) 0.000 0.0172(12) 0.000

loop_
_atom_type_symbol
_atom_type_description
_atom_type_scat_dispersion_real
_atom_type_scat_dispersion_imag
_atom_type_scat_source
C C 0.0033 0.0016 'International Tables Vol C Tables 4.2.6.8 and 6.1.1.4'
H H 0.0000 0.0000 'International Tables Vol C Tables 4.2.6.8 and 6.1.1.4'
N N 0.0061 0.0033 'International Tables Vol C Tables 4.2.6.8 and 6.1.1.4'
O O 0.0106 0.0060 'International Tables Vol C Tables 4.2.6.8 and 6.1.1.4'
S S 0.1246 0.1234 'International Tables Vol C Tables 4.2.6.8 and 6.1.1.4'
Zn Zn 0.2839 1.4301 'International Tables Vol C Tables 4.2.6.8 and 6.1.1.4'

loop_
_geom_angle_atom_site_label_1
_geom_angle_atom_site_label_2
_geom_angle_atom_site_label_3
_geom_angle
_geom_angle_site_symmetry_1
_geom_angle_site_symmetry_3
_geom_angle_publ_flag
O1 Zn1 O4 112.2(3) . 6_575 ?
O1 Zn1 N1 123.3(3) . . ?
O4 Zn1 N1 109.0(2) 6_575 . ?
O1 Zn1 N2 105.0(3) . . ?
O4 Zn1 N2 97.4(3) 6_575 . ?
N1 Zn1 N2 106.5(3) . . ?
C1 O1 Zn1 114.6(6) . . ?
C8 O4 Zn1 111.6(5) . 6_576 ?
C9 N1 C13 116.9(7) . . ?
C9 N1 Zn1 123.1(5) . . ?
C13 N1 Zn1 119.6(5) . . ?
C14 N2 C18 115.7(9) . . ?
C14 N2 Zn1 125.0(6) . . ?
C18 N2 Zn1 113.6(8) . . ?
C18 C17 C16 117.4(14) . . ?
O2 C1 O1 123.2(8) . . ?
O2 C1 C2 121.5(8) . . ?
O1 C1 C2 115.3(8) . . ?
C3 C2 C7 117.9(7) . . ?
C3 C2 C1 120.2(7) . . ?
C7 C2 C1 121.9(7) . . ?
C4 C3 C2 120.9(7) . . ?
C4 C3 H3 119.6 . . ?
C2 C3 H3 119.6 . . ?
C5 C4 C3 121.0(7) . . ?
C5 C4 S1 119.9(6) . . ?
C3 C4 S1 119.1(6) . . ?
C4 C5 C6 119.2(7) . . ?
C4 C5 H5 120.4 . . ?
C6 C5 H5 120.4 . . ?
C7 C6 C5 121.7(8) . . ?
C7 C6 H6 119.2 . . ?
C5 C6 H6 119.2 . . ?
C6 C7 C2 119.3(7) . . ?
C6 C7 C8 119.8(7) . . ?
C2 C7 C8 120.7(7) . . ?
O3 C8 O4 123.7(7) . . ?
O3 C8 C7 121.2(7) . . ?
O4 C8 C7 115.1(7) . . ?
N1 C9 C10 123.6(7) . . ?
N1 C9 H9 118.2 . . ?
C10 C9 H9 118.2 . . ?
C11 C10 C9 118.9(7) . . ?
C11 C10 H10 120.6 . . ?
C9 C10 H10 120.6 . . ?
C10 C11 C12 118.0(7) . . ?
C10 C11 C11 120.9(8) . 5_576 ?
C12 C11 C11 121.1(8) . 5_576 ?
C13 C12 C11 119.8(7) . . ?
C13 C12 H12 120.1 . . ?
C11 C12 H12 120.1 . . ?
N1 C13 C12 122.9(8) . . ?
N1 C13 H13 118.6 . . ?
C12 C13 H13 118.6 . . ?
N2 C14 C15 125.4(6) . . ?
N2 C14 H14 117.3 . . ?
C15 C14 H14 117.3 . . ?
C16 C15 C14 120.0 . . ?
C16 C15 H15 120.0 . . ?
C14 C15 H15 120.0 . . ?
C15 C16 C16 122.9(11) . 7_577 ?
C15 C16 C17 112.1(8) . . ?
C16 C16 C17 120.7(13) 7_577 . ?
N2 C18 C17 119.4(14) . . ?
O5 S1 O5 118.9(5) 2_656 . ?
O5 S1 C4 107.6(3) 2_656 2_656 ?
O5 S1 C4 108.5(3) . 2_656 ?
O5 S1 C4 108.5(3) 2_656 . ?
O5 S1 C4 107.6(3) . . ?
C4 S1 C4 104.9(5) 2_656 . ?

loop_
_geom_bond_atom_site_label_1
_geom_bond_atom_site_label_2
_geom_bond_distance
_geom_bond_site_symmetry_2
_geom_bond_publ_flag
Zn1 O1 1.928(6) . ?
Zn1 O4 1.963(6) 6_575 ?
Zn1 N1 2.028(6) . ?
Zn1 N2 2.068(7) . ?
O1 C1 1.266(11) . ?
O2 C1 1.244(11) . ?
O3 C8 1.218(10) . ?
O4 C8 1.273(9) . ?
O4 Zn1 1.963(6) 6_576 ?
O5 S1 1.446(6) . ?
O3W O3W 0.96(4) 2_556 ?
N1 C9 1.322(10) . ?
N1 C13 1.337(10) . ?
N2 C14 1.284(10) . ?
N2 C18 1.376(18) . ?
C17 C18 1.40(2) . ?
C17 C16 1.518(19) . ?
C1 C2 1.485(11) . ?
C2 C3 1.397(10) . ?
C2 C7 1.410(11) . ?
C3 C4 1.378(11) . ?
C3 H3 0.9300 . ?
C4 C5 1.355(11) . ?
C4 S1 1.772(7) . ?
C5 C6 1.380(11) . ?
C5 H5 0.9300 . ?
C6 C7 1.376(11) . ?
C6 H6 0.9300 . ?
C7 C8 1.500(10) . ?
C9 C10 1.385(11) . ?
C9 H9 0.9300 . ?
C10 C11 1.363(11) . ?
C10 H10 0.9300 . ?
C11 C12 1.372(11) . ?
C11 C11 1.534(13) 5_576 ?
C12 C13 1.368(11) . ?
C12 H12 0.9300 . ?
C13 H13 0.9300 . ?
C14 C15 1.353(7) . ?
C14 H14 0.9300 . ?
C15 C16 1.353(7) . ?
C15 H15 0.9300 . ?
C16 C16 1.48(2) 7_577 ?
C17' C18' 1.41(2) . ?
S1 O5 1.446(6) 2_656 ?
S1 C4 1.772(7) 2_656 ?

loop_
_geom_torsion_atom_site_label_1
_geom_torsion_atom_site_label_2
_geom_torsion_atom_site_label_3
_geom_torsion_atom_site_label_4
_geom_torsion
_geom_torsion_site_symmetry_1
_geom_torsion_site_symmetry_2
_geom_torsion_site_symmetry_3
_geom_torsion_site_symmetry_4
_geom_torsion_publ_flag
O4 Zn1 O1 C1 167.2(6) 6_575 . . . ?
N1 Zn1 O1 C1 -59.3(8) . . . . ?
N2 Zn1 O1 C1 62.5(7) . . . . ?
O1 Zn1 N1 C9 54.7(7) . . . . ?
O4 Zn1 N1 C9 -170.6(6) 6_575 . . . ?
N2 Zn1 N1 C9 -66.4(7) . . . . ?
O1 Zn1 N1 C13 -132.6(6) . . . . ?
O4 Zn1 N1 C13 2.1(7) 6_575 . . . ?
N2 Zn1 N1 C13 106.2(7) . . . . ?
O1 Zn1 N2 C14 -99.1(9) . . . . ?
O4 Zn1 N2 C14 145.4(9) 6_575 . . . ?
N1 Zn1 N2 C14 33.0(9) . . . . ?
O1 Zn1 N2 C18 53.0(11) . . . . ?
O4 Zn1 N2 C18 -62.4(11) 6_575 . . . ?
N1 Zn1 N2 C18 -174.8(11) . . . . ?
Zn1 O1 C1 O2 13.8(12) . . . . ?
Zn1 O1 C1 C2 -166.3(6) . . . . ?
O2 C1 C2 C3 126.8(9) . . . . ?
O1 C1 C2 C3 -53.1(11) . . . . ?
O2 C1 C2 C7 -51.7(12) . . . . ?
O1 C1 C2 C7 128.3(9) . . . . ?
C7 C2 C3 C4 -1.7(12) . . . . ?
C1 C2 C3 C4 179.7(8) . . . . ?
C2 C3 C4 C5 -0.2(12) . . . . ?
C2 C3 C4 S1 178.6(6) . . . . ?
C3 C4 C5 C6 1.5(12) . . . . ?
S1 C4 C5 C6 -177.4(6) . . . . ?
C4 C5 C6 C7 -0.8(13) . . . . ?
C5 C6 C7 C2 -1.2(12) . . . . ?
C5 C6 C7 C8 -176.3(7) . . . . ?
C3 C2 C7 C6 2.4(11) . . . . ?
C1 C2 C7 C6 -179.1(8) . . . . ?
C3 C2 C7 C8 177.5(7) . . . . ?
C1 C2 C7 C8 -3.9(12) . . . . ?
Zn1 O4 C8 O3 -2.2(10) 6_576 . . . ?
Zn1 O4 C8 C7 174.9(5) 6_576 . . . ?
C6 C7 C8 O3 130.8(9) . . . . ?
C2 C7 C8 O3 -44.2(11) . . . . ?
C6 C7 C8 O4 -46.3(10) . . . . ?
C2 C7 C8 O4 138.6(8) . . . . ?
C13 N1 C9 C10 0.4(13) . . . . ?
Zn1 N1 C9 C10 173.2(7) . . . . ?
N1 C9 C10 C11 0.9(14) . . . . ?
C9 C10 C11 C12 -0.3(13) . . . . ?
C9 C10 C11 C11 -178.0(9) . . . 5_576 ?
C10 C11 C12 C13 -1.3(13) . . . . ?
C11 C11 C12 C13 176.4(9) 5_576 . . . ?
C9 N1 C13 C12 -2.1(14) . . . . ?
Zn1 N1 C13 C12 -175.2(8) . . . . ?
C11 C12 C13 N1 2.7(15) . . . . ?
C18 N2 C14 C15 24.8(18) . . . . ?
Zn1 N2 C14 C15 176.5(8) . . . . ?
N2 C14 C15 C16 2.6(18) . . . . ?
C14 C15 C16 C16 177.5(18) . . . 7_577 ?
C14 C15 C16 C17 -25.5(16) . . . . ?
C18 C17 C16 C15 22(2) . . . . ?
C18 C17 C16 C16 -179.9(18) . . . 7_577 ?
C14 N2 C18 C17 -26(2) . . . . ?
Zn1 N2 C18 C17 179.3(15) . . . . ?
C16 C17 C18 N2 3(3) . . . . ?
C5 C4 S1 O5 129.8(7) . . . 2_656 ?
C3 C4 S1 O5 -49.1(7) . . . 2_656 ?
C5 C4 S1 O5 -0.1(7) . . . . ?
C3 C4 S1 O5 -179.0(6) . . . . ?
C5 C4 S1 C4 -115.5(7) . . . 2_656 ?
C3 C4 S1 C4 65.6(6) . . . 2_656 ?
